data_2019095
loop_
_publ_author_name
'Gomes, Ligia Rebelo'
'Low, John Nicolson'
'Rodrigues, Ana S. M. C.'
'Wardell, James L.'
'de Souza, Marcus V. N.'
'Noguiera, Thais C. M.'
'Pinheiro, Alessandra C.'

_publ_section_title
;
 Comparison of the structure of
 (<i>E</i>)-2-(2-benzylidenehydrazinylidene)quinoxaline with those of its
 chloro- and bromobenzylidene analogues
;
_journal_issue 8
_journal_name_full 'Acta Crystallographica Section C'
_journal_page_first 920
_journal_page_last 926
_journal_paper_doi 10.1107/S0108270113015370
_journal_volume 69
_journal_year 2013
_chemical_formula_moiety 'C15 H11 Br N4'
_chemical_formula_sum 'C15 H11 Br N4'
_chemical_formula_weight 327.19
_chemical_name_systematic
;
(<i>E</i>)-2-(2-(4-bromobenzylidene)hydrazinyl)quinoxaline
;
_space_group_IT_number 14
_symmetry_cell_setting monoclinic
_symmetry_space_group_name_Hall '-P 2ybc'
_symmetry_space_group_name_H-M 'P 1 21/c 1'
_atom_sites_solution_hydrogens geom
_atom_sites_solution_primary direct
_atom_sites_solution_secondary difmap
_audit_creation_method SHELXL-97
_cell_angle_alpha 90.00
_cell_angle_beta 100.004(6)
_cell_angle_gamma 90.00
_cell_formula_units_Z 4
_cell_length_a 12.002(5)
_cell_length_b 9.170(3)
_cell_length_c 12.617(5)
_cell_measurement_reflns_used 3105
_cell_measurement_temperature 100(2)
_cell_measurement_theta_max 30.1
_cell_measurement_theta_min 2.8
_cell_volume 1367.5(9)
_computing_cell_refinement
;
CrystalClear-SM Expert 2.0 r13 (Rigaku, 2011)
;
_computing_data_collection
;
CrystalClear-SM Expert 2.0 r13 (Rigaku, 2011)
;
_computing_data_reduction
;
CrystalClear-SM Expert 2.0 r13 (Rigaku, 2011)
;
_computing_molecular_graphics 'MERCURY  (Macrae, 2006)'
_computing_publication_material
;
Oscail (McArdle et al., 2004),
SHELXL-97 (Sheldrick, 2008),
PLATON (Spek, 2009)
;
_computing_structure_refinement
;
Oscail (McArdle et al., 2004),
SHELXL-97 (Sheldrick, 2008)
OLEX2, (Dolomanov <i>et al.</i>, 2009)
;
_computing_structure_solution 'SHELXS (Sheldrick, 2008)'
_diffrn_ambient_temperature 100
_diffrn_detector_area_resol_mean 28.5714
_diffrn_measured_fraction_theta_full 0.998
_diffrn_measured_fraction_theta_max 0.998
_diffrn_measurement_device
;
AFC12 (Right): Kappa 3 circle
;
_diffrn_measurement_device_type
;
Rigaku Saturn724+ (2x2 bin mode)
;
_diffrn_measurement_method 'profile data from \w-scans'
_diffrn_radiation_monochromator Confocal
_diffrn_radiation_type 'Mo K\a'
_diffrn_radiation_wavelength 0.71075
_diffrn_reflns_av_R_equivalents 0.0560
_diffrn_reflns_av_sigmaI/netI 0.0365
_diffrn_reflns_limit_h_max 14
_diffrn_reflns_limit_h_min -14
_diffrn_reflns_limit_k_max 9
_diffrn_reflns_limit_k_min -10
_diffrn_reflns_limit_l_max 15
_diffrn_reflns_limit_l_min -13
_diffrn_reflns_number 14729
_diffrn_reflns_theta_full 25.00
_diffrn_reflns_theta_max 25.03
_diffrn_reflns_theta_min 3.10
_exptl_absorpt_coefficient_mu 3.000
_exptl_absorpt_correction_T_max 0.9706
_exptl_absorpt_correction_T_min 0.7740
_exptl_absorpt_correction_type multi-scan
_exptl_absorpt_process_details
;
CrystalClear-SM Expert 3.1 b18 (Rigaku, 20112)
;
_exptl_crystal_colour orange
_exptl_crystal_density_diffrn 1.589
_exptl_crystal_density_method 'not measured'
_exptl_crystal_description plate
_exptl_crystal_F_000 656
_exptl_crystal_size_max 0.09
_exptl_crystal_size_mid 0.05
_exptl_crystal_size_min 0.01
_refine_diff_density_max 0.503
_refine_diff_density_min -0.597
_refine_ls_extinction_method none
_refine_ls_goodness_of_fit_ref 1.170
_refine_ls_hydrogen_treatment constr
_refine_ls_matrix_type full
_refine_ls_number_parameters 182
_refine_ls_number_reflns 2405
_refine_ls_number_restraints 0
_refine_ls_restrained_S_all 1.170
_refine_ls_R_factor_all 0.0658
_refine_ls_R_factor_gt 0.0622
_refine_ls_shift/su_max 0.000
_refine_ls_shift/su_mean 0.000
_refine_ls_structure_factor_coef Fsqd
_refine_ls_weighting_details 'calc w=1/[\s^2^(Fo^2^)+(0.0153P)^2^+6.7036P] where P=(Fo^2^+2Fc^2^)/3'
_refine_ls_weighting_scheme calc
_refine_ls_wR_factor_gt 0.1110
_refine_ls_wR_factor_ref 0.1126
_reflns_number_gt 2302
_reflns_number_total 2405
_reflns_threshold_expression >2sigma(I)
_cod_data_source_file sk3488.cif
_cod_data_source_block 3c
_cod_original_sg_symbol_H-M 'P 21/c'
_cod_database_code 2019095
_cod_database_fobs_code 2019095

loop_
_symmetry_equiv_pos_as_xyz
'x, y, z'
'-x, y+1/2, -z+1/2'
'-x, -y, -z'
'x, -y-1/2, z-1/2'

loop_
_atom_site_type_symbol
_atom_site_label
_atom_site_fract_x
_atom_site_fract_y
_atom_site_fract_z
_atom_site_U_iso_or_equiv
_atom_site_adp_type
_atom_site_calc_flag
_atom_site_refinement_flags
_atom_site_occupancy
_atom_site_symmetry_multiplicity
Br Br34 1.03383(4) 0.11361(6) 0.64450(5) 0.0380(2) Uani d . 1 1
N N1 0.5232(3) 0.6821(4) 0.6006(3) 0.0217(9) Uani d . 1 1
H H1 0.4992 0.6824 0.6625 0.026 Uiso d R 1 1
N N2 0.6097(3) 0.5981(4) 0.5850(3) 0.0214(9) Uani d . 1 1
N N11 0.3967(3) 0.8554(4) 0.5376(3) 0.0206(9) Uani d . 1 1
N N14 0.4617(3) 0.8458(4) 0.3233(3) 0.0213(9) Uani d . 1 1
C C3 0.6528(4) 0.5203(5) 0.6693(4) 0.0194(10) Uani d . 1 1
H H3 0.6215 0.5250 0.7335 0.023 Uiso calc R 1 1
C C14A 0.3788(4) 0.9367(5) 0.3421(4) 0.0207(10) Uani d . 1 1
C C18A 0.3481(4) 0.9408(5) 0.4495(4) 0.0217(11) Uani d . 1 1
C C12 0.4748(4) 0.7701(5) 0.5163(4) 0.0197(10) Uani d . 1 1
C C13 0.5067(4) 0.7664(5) 0.4074(4) 0.0208(10) Uani d . 1 1
H H13 0.5651 0.7006 0.3974 0.025 Uiso calc R 1 1
C C15 0.3266(4) 1.0239(5) 0.2532(4) 0.0271(12) Uani d . 1 1
H H15 0.3486 1.0171 0.1846 0.033 Uiso calc R 1 1
C C16 0.2455(4) 1.1154(6) 0.2713(5) 0.0342(13) Uani d . 1 1
H H16 0.2082 1.1758 0.2149 0.041 Uiso calc R 1 1
C C17 0.2142(4) 1.1223(6) 0.3777(5) 0.0312(13) Uani d . 1 1
H H17 0.1564 1.1888 0.3881 0.037 Uiso calc R 1 1
C C18 0.2638(4) 1.0372(6) 0.4661(4) 0.0278(12) Uani d . 1 1
H H18 0.2407 1.0454 0.5341 0.033 Uiso calc R 1 1
C C31 0.7468(4) 0.4290(5) 0.6633(4) 0.0208(10) Uani d . 1 1
C C32 0.7809(4) 0.3297(5) 0.7496(4) 0.0236(11) Uani d . 1 1
H H32 0.7430 0.3283 0.8098 0.028 Uiso calc R 1 1
C C33 0.8677(4) 0.2376(5) 0.7449(4) 0.0236(11) Uani d . 1 1
H H33 0.8924 0.1694 0.8007 0.028 Uiso calc R 1 1
C C34 0.9198(4) 0.2469(6) 0.6539(4) 0.0275(12) Uani d . 1 1
C C35 0.8898(4) 0.3465(6) 0.5683(4) 0.0327(13) Uani d . 1 1
H H35 0.9293 0.3485 0.5093 0.039 Uiso calc R 1 1
C C36 0.8030(4) 0.4386(6) 0.5729(4) 0.0278(12) Uani d . 1 1
H H36 0.7801 0.5080 0.5174 0.033 Uiso calc R 1 1

loop_
_atom_site_aniso_label
_atom_site_aniso_U_11
_atom_site_aniso_U_22
_atom_site_aniso_U_33
_atom_site_aniso_U_12
_atom_site_aniso_U_13
_atom_site_aniso_U_23
Br34 0.0191(3) 0.0347(3) 0.0591(4) 0.0048(2) 0.0033(2) -0.0129(3)
N1 0.0168(19) 0.027(2) 0.023(2) 0.0020(17) 0.0066(16) -0.0008(18)
N2 0.0177(19) 0.021(2) 0.025(2) 0.0039(17) 0.0035(16) -0.0005(18)
N11 0.0133(18) 0.023(2) 0.026(2) 0.0007(16) 0.0034(16) -0.0032(18)
N14 0.0174(19) 0.024(2) 0.024(2) -0.0045(17) 0.0070(17) -0.0016(18)
C3 0.014(2) 0.019(2) 0.026(3) -0.0003(19) 0.004(2) -0.002(2)
C14A 0.018(2) 0.018(2) 0.026(3) -0.0060(19) 0.002(2) -0.002(2)
C18A 0.014(2) 0.019(2) 0.030(3) -0.0046(19) -0.001(2) -0.001(2)
C12 0.018(2) 0.022(3) 0.018(3) -0.005(2) 0.0013(19) -0.003(2)
C13 0.016(2) 0.020(2) 0.026(3) -0.0010(19) 0.004(2) -0.002(2)
C15 0.022(3) 0.026(3) 0.032(3) -0.006(2) 0.001(2) 0.006(2)
C16 0.027(3) 0.025(3) 0.047(4) -0.004(2) -0.003(2) 0.007(3)
C17 0.020(2) 0.022(3) 0.050(4) 0.000(2) 0.002(2) -0.002(3)
C18 0.021(3) 0.027(3) 0.036(3) -0.003(2) 0.008(2) -0.006(2)
C31 0.014(2) 0.023(3) 0.025(3) -0.0008(19) 0.0012(19) -0.003(2)
C32 0.020(2) 0.022(3) 0.029(3) -0.003(2) 0.005(2) -0.001(2)
C33 0.016(2) 0.022(3) 0.032(3) -0.003(2) 0.002(2) -0.001(2)
C34 0.020(2) 0.026(3) 0.036(3) 0.003(2) 0.003(2) -0.007(2)
C35 0.026(3) 0.041(3) 0.034(3) -0.001(2) 0.011(2) -0.005(3)
C36 0.026(3) 0.039(3) 0.018(3) 0.002(2) 0.002(2) 0.006(2)

loop_
_atom_type_symbol
_atom_type_description
_atom_type_scat_dispersion_real
_atom_type_scat_dispersion_imag
_atom_type_scat_source
C C 0.0033 0.0016 'International Tables Vol C Tables 4.2.6.8 and 6.1.1.4'
H H 0.0000 0.0000 'International Tables Vol C Tables 4.2.6.8 and 6.1.1.4'
Br Br -0.2901 2.4595 'International Tables Vol C Tables 4.2.6.8 and 6.1.1.4'
N N 0.0061 0.0033 'International Tables Vol C Tables 4.2.6.8 and 6.1.1.4'

loop_
_geom_angle_atom_site_label_1
_geom_angle_atom_site_label_2
_geom_angle_atom_site_label_3
_geom_angle
N2 N1 C12 117.2(4)
N2 N1 H1 121.1
C12 N1 H1 121.6
C3 N2 N1 113.7(4)
C12 N11 C18A 113.1(4)
C13 N14 C14A 114.2(4)
N2 C3 C31 118.9(4)
N2 C3 H3 120.5
C31 C3 H3 120.5
N14 C14A C15 116.3(4)
N14 C14A C18A 119.3(4)
C15 C14A C18A 124.4(4)
C18 C18A N11 116.8(4)
C18 C18A C14A 117.6(4)
N11 C18A C14A 125.7(4)
N11 C12 N1 114.7(4)
N11 C12 C13 121.4(4)
N1 C12 C13 123.8(4)
N14 C13 C12 126.4(4)
N14 C13 H13 116.8
C12 C13 H13 116.8
C16 C15 C14A 116.8(5)
C16 C15 H15 121.6
C14A C15 H15 121.6
C15 C16 C17 119.8(5)
C15 C16 H16 120.1
C17 C16 H16 120.1
C18 C17 C16 124.4(5)
C18 C17 H17 117.8
C16 C17 H17 117.8
C18A C18 C17 117.0(5)
C18A C18 H18 121.5
C17 C18 H18 121.5
C3 C31 C32 117.5(4)
C3 C31 C36 119.9(4)
C32 C31 C36 122.6(4)
C33 C32 C31 119.1(5)
C33 C32 H32 120.4
C31 C32 H32 120.4
C32 C33 C34 117.1(5)
C32 C33 H33 121.5
C34 C33 H33 121.5
C33 C34 C35 125.1(5)
C33 C34 Br34 116.8(4)
C35 C34 Br34 118.0(4)
C36 C35 C34 117.9(5)
C36 C35 H35 121.0
C34 C35 H35 121.0
C35 C36 C31 118.1(5)
C35 C36 H36 120.9
C31 C36 H36 120.9

loop_
_geom_bond_atom_site_label_1
_geom_bond_atom_site_label_2
_geom_bond_distance
Br34 C34 1.854(5)
N1 N2 1.335(5)
N1 C12 1.380(6)
N1 H1 0.8781
N2 C3 1.310(6)
N11 C12 1.285(6)
N11 C18A 1.402(6)
N14 C13 1.323(6)
N14 C14A 1.350(6)
C3 C31 1.418(6)
C3 H3 0.9500
C14A C15 1.430(7)
C14A C18A 1.465(7)
C18A C18 1.386(7)
C12 C13 1.489(6)
C13 H13 0.9500
C15 C16 1.334(7)
C15 H15 0.9500
C16 C17 1.457(8)
C16 H16 0.9500
C17 C18 1.406(7)
C17 H17 0.9500
C18 H18 0.9500
C31 C32 1.424(7)
C31 C36 1.426(7)
C32 C33 1.351(6)
C32 H32 0.9500
C33 C34 1.401(7)
C33 H33 0.9500
C34 C35 1.413(7)
C35 C36 1.350(7)
C35 H35 0.9500
C36 H36 0.9500

loop_
_geom_hbond_atom_site_label_D
_geom_hbond_atom_site_label_H
_geom_hbond_atom_site_label_A
_geom_hbond_site_symmetry_A
_geom_hbond_distance_DH
_geom_hbond_distance_HA
_geom_hbond_distance_DA
_geom_hbond_angle_DHA
N1 H1 N14 4_576 0.88 2.17 3.037(6) 170
C16 H16 Br34 4_475 0.95 2.87 3.712(5) 148

loop_
_geom_torsion_atom_site_label_1
_geom_torsion_atom_site_label_2
_geom_torsion_atom_site_label_3
_geom_torsion_atom_site_label_4
_geom_torsion
C12 N1 N2 C3 178.6(4)
N1 N2 C3 C31 -178.7(4)
C13 N14 C14A C15 -179.4(4)
C13 N14 C14A C18A 0.8(6)
C12 N11 C18A C18 -179.3(4)
C12 N11 C18A C14A 0.7(6)
N14 C14A C18A C18 179.0(4)
C15 C14A C18A C18 -0.8(7)
N14 C14A C18A N11 -1.0(7)
C15 C14A C18A N11 179.1(4)
C18A N11 C12 N1 -178.8(4)
C18A N11 C12 C13 -0.2(6)
N2 N1 C12 N11 -175.8(4)
N2 N1 C12 C13 5.6(6)
C14A N14 C13 C12 -0.3(7)
N11 C12 C13 N14 0.0(7)
N1 C12 C13 N14 178.5(4)
N14 C14A C15 C16 -179.2(4)
C18A C14A C15 C16 0.6(7)
C14A C15 C16 C17 -0.1(7)
C15 C16 C17 C18 -0.3(8)
N11 C18A C18 C17 -179.5(4)
C14A C18A C18 C17 0.5(7)
C16 C17 C18 C18A 0.0(7)
N2 C3 C31 C32 -170.7(4)
N2 C3 C31 C36 9.1(7)
C3 C31 C32 C33 177.8(4)
C36 C31 C32 C33 -2.0(7)
C31 C32 C33 C34 0.5(7)
C32 C33 C34 C35 1.1(8)
C32 C33 C34 Br34 -176.8(4)
C33 C34 C35 C36 -1.1(8)
Br34 C34 C35 C36 176.8(4)
C34 C35 C36 C31 -0.5(7)
C3 C31 C36 C35 -177.8(5)
C32 C31 C36 C35 2.0(7)
